data_1505103
loop_
_publ_author_name
'Novakovi\'c, Sladjana B'
'Bogdanovi\'c, Goran A'
'Fraisse, Bernard'
'Ghermani, Nour Eddine'
'Bouhmaida, Nouzha'
'Spasojevi\'c-de Bir\'e, Anne'

_publ_contact_author
;
Goran Bogdanovic
Anne Spasojevic-de Bire
;
_publ_section_title
;
 Topological features of both electron density and electrostatic potential
 in the bis(thiosemicarbazide)zinc(II) dinitrate complex.
;
_journal_issue 51
_journal_name_full 'The journal of physical chemistry. A'
_journal_page_first 13492
_journal_page_last 13505
_journal_paper_doi 10.1021/jp075456i
_journal_volume 111
_journal_year 2007
_chemical_formula_moiety 'C2 H10 N6 S2 Zn, 2(N O3)'
_chemical_formula_sum 'C2 H10 N8 O6 S2 Zn'
_chemical_formula_weight 371.67
_chemical_name_systematic
;
 ?
;
_space_group_IT_number 15
_symmetry_cell_setting monoclinic
_symmetry_space_group_name_Hall '-C 2yc'
_symmetry_space_group_name_H-M 'C 1 2/c 1'
_atom_sites_solution_hydrogens geom
_atom_sites_solution_primary direct
_atom_sites_solution_secondary difmap
_audit_creation_method SHELXL-97
_cell_angle_alpha 90.000
_cell_angle_beta 101.630(2)
_cell_angle_gamma 90.000
_cell_formula_units_Z 4
_cell_length_a 10.9541(3)
_cell_length_b 7.5673(2)
_cell_length_c 14.1753(3)
_cell_measurement_temperature 100(2)
_cell_volume 1150.91(5)
_computing_structure_refinement 'SHELXL-97 (Sheldrick, 1997)'
_diffrn_ambient_temperature 100(2)
_diffrn_measured_fraction_theta_full 0.967
_diffrn_measured_fraction_theta_max 0.967
_diffrn_radiation_monochromator graphite
_diffrn_radiation_source 'fine-focus sealed tube'
_diffrn_radiation_type MoK\a
_diffrn_radiation_wavelength 0.71073
_diffrn_reflns_av_R_equivalents 0.0000
_diffrn_reflns_av_sigmaI/netI 0.0238
_diffrn_reflns_limit_h_max 24
_diffrn_reflns_limit_h_min -25
_diffrn_reflns_limit_k_max 17
_diffrn_reflns_limit_k_min -17
_diffrn_reflns_limit_l_max 33
_diffrn_reflns_limit_l_min -33
_diffrn_reflns_number 7574
_diffrn_reflns_theta_full 56.62
_diffrn_reflns_theta_max 56.62
_diffrn_reflns_theta_min 2.93
_exptl_absorpt_coefficient_mu 2.540
_exptl_crystal_density_diffrn 2.146
_exptl_crystal_density_method 'not measured'
_exptl_crystal_F_000 752
_exptl_crystal_size_max 0.47
_exptl_crystal_size_mid 0.38
_exptl_crystal_size_min 0.30
_refine_diff_density_max 0.404
_refine_diff_density_min -0.843
_refine_diff_density_rms 0.172
_refine_ls_extinction_method none
_refine_ls_goodness_of_fit_ref 1.030
_refine_ls_hydrogen_treatment mixed
_refine_ls_matrix_type full
_refine_ls_number_parameters 258
_refine_ls_number_reflns 5904
_refine_ls_number_restraints 0
_refine_ls_restrained_S_all 1.030
_refine_ls_R_factor_all 0.0189
_refine_ls_R_factor_gt 0.0189
_refine_ls_shift/su_max 0.003
_refine_ls_shift/su_mean 0.000
_refine_ls_structure_factor_coef Fsqd
_refine_ls_weighting_details 'calc w=1/[\s^2^(Fo^2^)+(0.0282P)^2^+0.0000P] where P=(Fo^2^+2Fc^2^)/3'
_refine_ls_weighting_scheme calc
_refine_ls_wR_factor_gt 0.0440
_refine_ls_wR_factor_ref 0.0440
_reflns_number_gt 5904
_reflns_number_total 7574
_reflns_threshold_expression >3sigma(I)
_cod_data_source_file jp075456isi20070712_122931.cif
_cod_data_source_block mollyend
_cod_original_sg_symbol_H-M C2/c
_cod_database_code 1505103

loop_
_symmetry_equiv_pos_as_xyz
'x, y, z'
'-x, y, -z+1/2'
'x+1/2, y+1/2, z'
'-x+1/2, y+1/2, -z+1/2'
'-x, -y, -z'
'x, -y, z-1/2'
'-x+1/2, -y+1/2, -z'
'x+1/2, -y+1/2, z-1/2'

loop_
_atom_site_label
_atom_site_type_symbol
_atom_site_fract_x
_atom_site_fract_y
_atom_site_fract_z
_atom_site_U_iso_or_equiv
_atom_site_adp_type
_atom_site_occupancy
_atom_site_symmetry_multiplicity
_atom_site_calc_flag
_atom_site_refinement_flags
Zn1 Zn 0.5000 0.16713(1) 0.7500 0.00922(1) Uani 1 2 d S
S1 S 0.55857(1) 0.28277(1) 0.61841(2) 0.00879(1) Uani 1 1 d .
O1 O 0.16668(3) -0.10002(5) 0.41798(2) 0.01261(4) Uani 1 1 d .
O2 O 0.22035(3) 0.08023(4) 0.31357(2) 0.01212(4) Uani 1 1 d .
O3 O 0.13815(4) -0.17230(4) 0.26716(3) 0.0145(4) Uani 1 1 d .
N1 N 0.35667(2) 0.03320(3) 0.65767(2) 0.01002(3) Uani 1 1 d .
N2 N 0.35293(3) 0.08165(4) 0.56097(2) 0.00942(3) Uani 1 1 d .
N3 N 0.42828(3) 0.22683(5) 0.44366(2) 0.01133(4) Uani 1 1 d .
N4 N 0.17445(3) -0.06438(4) 0.33284(2) 0.00922(3) Uani 1 1 d .
C1 C 0.43834(3) 0.19023(4) 0.53650(2) 0.00769(3) Uani 1 1 d .
H1a H 0.3605(9) -0.0981(2) 0.6641(7) 0.0249(3) Uiso 1 1 d .
H1b H 0.2744(9) 0.0753(12) 0.6749(7) 0.0266(4) Uiso 1 1 d .
H3a H 0.3566(10) 0.1778(13) 0.3950(8) 0.0218(3) Uiso 1 1 d .
H3b H 0.4896(9) 0.3071(14) 0.4244(8) 0.0246(3) Uiso 1 1 d .
H2 H 0.2893(9) 0.0218(14) 0.5117(7) 0.0241(4) Uiso 1 1 d .

loop_
_atom_site_aniso_label
_atom_site_aniso_U_11
_atom_site_aniso_U_22
_atom_site_aniso_U_33
_atom_site_aniso_U_12
_atom_site_aniso_U_13
_atom_site_aniso_U_23
Zn1 0.012694(2) 0.010747(2) 0.005948(2) 0.000 0.001003(1) 0.000
S1 0.008487(3) 0.011635(3) 0.007811(3) -0.002005(3) .000744(2) -0.00204(2)
O2 0.01417(9) 0.01122(8) 0.01217(8) -0.00325(6) 0.00119(7) 0.00159(2)
O3 0.02072(12) 0.01115(8) 0.01249(9) -0.00134(7) 0.00086(8) -0.0011(8)
O1 0.01331(9) 0.01706(10) 0.00966(7) 0.00223(7) 0.00323(6) 0.00177(7)
N2 0.01056(8) 0.01170(8) 0.00765(7) -0.00311(6) 0.00120(6) -0.00027(6)
N4 0.00903(7) 0.00868(7) 0.00853(7) -0.00008(6) 0.00172(5) -0.00003(5)
N1 0.01278(9) 0.01060(8) 0.00886(7) -0.00233(6) 0.00235(6) 0.00085(6)
N3 0.01281(9) 0.01581(10) 0.00710(7) -0.00277(7) 0.00124(6) 0.00081(7)
C1 0.00854(8) 0.00938(8) 0.00705(7) -0.00034(6) 0.00125(6) -0.00002(6)

loop_
_atom_type_symbol
_atom_type_description
_atom_type_scat_dispersion_real
_atom_type_scat_dispersion_imag
_atom_type_scat_source
C C 0.0033 0.0016 'International Tables Vol C Tables 4.2.6.8 and 6.1.1.4'
H H 0.0000 0.0000 'International Tables Vol C Tables 4.2.6.8 and 6.1.1.4'
N N 0.0061 0.0033 'International Tables Vol C Tables 4.2.6.8 and 6.1.1.4'
O O 0.0106 0.0060 'International Tables Vol C Tables 4.2.6.8 and 6.1.1.4'
S S 0.1246 0.1234 'International Tables Vol C Tables 4.2.6.8 and 6.1.1.4'
Zn Zn 0.2839 1.4301 'International Tables Vol C Tables 4.2.6.8 and 6.1.1.4'

loop_
_geom_angle_atom_site_label_1
_geom_angle_atom_site_label_2
_geom_angle_atom_site_label_3
_geom_angle
_geom_angle_site_symmetry_1
_geom_angle_site_symmetry_3
N1 Zn1 N1 122.06(1) 2_656 .
N1 Zn1 S1 113.62(1) 2_656 .
N1 Zn1 S1 88.47(1) . .
N1 Zn1 S1 88.47(1) 2_656 2_656
N1 Zn1 S1 113.62(1) . 2_656
S1 Zn1 S1 134.60(3) . 2_656
C1 S1 Zn1 95.34(1) . .
C1 N2 N1 121.64(3) . .
O1 N4 O2 120.20(4) . .
O1 N4 O3 120.37(3) . .
O2 N4 O3 119.42(3) . .
N2 N1 Zn1 110.67(2) . .
N2 C1 N3 117.45(3) . .
N3 C1 S1 118.94(3) . .
N2 C1 S1 123.61(3) . .

loop_
_geom_bond_atom_site_label_1
_geom_bond_atom_site_label_2
_geom_bond_distance
_geom_bond_site_symmetry_2
Zn1 N1 2.0918(2) 2_656
Zn1 N1 2.0918(2) .
Zn1 S1 2.2670(3) .
Zn1 S1 2.2670(3) 2_656
S1 C1 1.7194(2) .
O1 N4 1.2561(2) .
O2 N4 1.2568(3) .
O3 N4 1.2418(3) .
N2 C1 1.3419(3) .
N1 N2 1.4114(2) .
N3 C1 1.3274(3) .
